data_2004039
loop_
_publ_author_name
'Peeters, O. M.'
'Blaton, N. M.'
'De Ranter, C. J.'

_publ_section_title
;1-[(4-Fluorophenyl)methyl]-<i>N</i>-{1-[2-(4-methoxyphenyl)ethyl]-4-piperidyl}-1<i>H</i>-benzimidazol-2-amine
 (Astemizole)
;
_journal_issue 10
_journal_name_full 'Acta Crystallographica Section C'
_journal_page_first 2132
_journal_page_last 2135
_journal_paper_doi 10.1107/S0108270195004331
_journal_volume 51
_journal_year 1995
_chemical_compound_source 'Janssen Research Foundation, Beerse, Belgium'
_chemical_formula_sum 'C28 H31 F N4 O'
_chemical_formula_weight 458.57
_chemical_name_systematic
;
1-[(4-Fluorophenyl)methyl]-N-[1-[2-(4-methoxyphenyl)ethyl]-4-piperidinyl]-
1H-benzimidazol-2-amine
;
_space_group_crystal_system monoclinic
_space_group_IT_number 9
_space_group_name_Hall 'C -2yc'
_space_group_name_H-M_alt 'C 1 c 1'
_cell_angle_alpha 90.00
_cell_angle_beta 98.22(2)
_cell_angle_gamma 90.00
_cell_formula_units_Z 8
_cell_length_a 49.34(1)
_cell_length_b 10.675(2)
_cell_length_c 9.372(2)
_cell_measurement_radiation 'Cu K\a'
_cell_measurement_reflns_used 24
_cell_measurement_temperature 293
_cell_measurement_theta_max 29
_cell_measurement_theta_min 23
_cell_measurement_wavelength 1.54184
_cell_volume 4885.6(17)
_computing_cell_refinement 'P2~1~ Diffractometer Program'
_computing_data_collection 'P2~1~ Diffractometer Program (Syntex, 1975)'
_computing_data_reduction 'REDU4 (Stoe & Cie, 1992)'
_computing_molecular_graphics 'ORTEX2.1 (McArdle, 1994)'
_computing_publication_material 'PARST (Nardelli, 1983)'
_computing_structure_refinement 'SHELXL93 (Sheldrick, 1993)'
_computing_structure_solution 'SHELXS86 (Sheldrick, 1985)'
_diffrn_ambient_temperature 293
_diffrn_measurement_device 'Syntex P2~1~ four-circle diffractometer'
_diffrn_measurement_method '\w/2\q scan'
_diffrn_radiation_type 'Cu K\a'
_diffrn_radiation_wavelength 1.54184
_diffrn_reflns_av_R_equivalents .0000
_diffrn_reflns_limit_h_max 52
_diffrn_reflns_limit_h_min 0
_diffrn_reflns_limit_k_max 11
_diffrn_reflns_limit_k_min 0
_diffrn_reflns_limit_l_max 9
_diffrn_reflns_limit_l_min -9
_diffrn_reflns_number 6618
_diffrn_reflns_theta_max 55.08
_diffrn_standards_decay_% 5.0
_diffrn_standards_interval_count 50
_diffrn_standards_number 3
_exptl_absorpt_coefficient_mu .660
_exptl_absorpt_correction_type none
_exptl_crystal_colour colourless
_exptl_crystal_density_diffrn 1.247
_exptl_crystal_description prism
_exptl_crystal_F_000 1952
_exptl_crystal_size_max .40
_exptl_crystal_size_mid .10
_exptl_crystal_size_min .10
_refine_diff_density_max .22
_refine_diff_density_min -.14
_refine_ls_extinction_coef .00040(7)
_refine_ls_extinction_method 'SHELXL93 (Sheldrick, 1993)'
_refine_ls_goodness_of_fit_all 1.054
_refine_ls_goodness_of_fit_obs 1.067
_refine_ls_hydrogen_treatment noref
_refine_ls_matrix_type full
_refine_ls_number_parameters 616
_refine_ls_number_reflns 3098
_refine_ls_R_factor_all .0547
_refine_ls_R_factor_obs .0396
_refine_ls_shift/esd_max <.001
_refine_ls_structure_factor_coef Fsqd
_refine_ls_weighting_details 'w=1/[\s^2^(Fo^2^)+(0.0835P)^2^ + 0.9343P]  where P=(Fo^2^+2Fc^2^)/3'
_refine_ls_weighting_scheme calc
_refine_ls_wR_factor_all .1225
_refine_ls_wR_factor_obs .1065
_reflns_number_observed 2421
_reflns_number_total 3098
_reflns_observed_criterion '^2^ > 3.0 sigma(F^2^)'
_cod_data_source_file na1156.cif
_cod_data_source_block Y
_cod_depositor_comments
;
 Changing the space group from 'P -2yc' to 'C -2yc' after consulting the
 original publication. All related space group information was changed
 accordingly.

 Antanas Vaitkus,
 2017-07-05

The following automatic conversions were performed:
'_symmetry_cell_setting' value 'Monoclinic' changed to 'monoclinic'
according to '/home/saulius/struct/CIF-dictionaries/cif_core.dic'
dictionary named 'cif_core.dic' version 2.4.1 from 2010-06-29.

Automatic conversion script
Id: cif_fix_enum 1527 2010-12-29 10:47:43Z saulius 

The following automatic conversions were performed:

'_symmetry_cell_setting' value 'Monoclinic ' changed to 'monoclinic'
according to /home/saulius/struct/CIF-dictionaries/cif_core.dic
dictionary named 'cif_core.dic' version 2.4.1 from 2010-06-29.

Automatic conversion script
Id: cif_fix_values 1715 2011-07-08 13:25:40Z adriana 

The following automatic conversions were performed:

'_refine_ls_weighting_scheme' value '
w=1/[\s^2^(Fo^2^)+(0.0835P)^2^ + 0.9343P] where P=(Fo^2^+2Fc^2^)/3'
was changed to 'calc'. New tag '_refine_ls_weighting_details' was
created. The value of the new tag was set to
'w=1/[\s^2^(Fo^2^)+(0.0835P)^2^ + 0.9343P] where P=(Fo^2^+2Fc^2^)/3'.

Automatic conversion script
Id: cif_fix_values 3143 2015-03-26 13:38:13Z robertas 
;
_cod_original_cell_volume 4885(2)
_cod_original_sg_symbol_H-M 'C c'
_cod_original_formula_sum 'C28 H31 F1 N4 O1                '
_cod_database_code 2004039

loop_
_space_group_symop_id
_space_group_symop_operation_xyz
1 x,y,z
2 x,-y,z+1/2
3 x+1/2,y+1/2,z
4 x+1/2,-y+1/2,z+1/2

loop_
_atom_site_aniso_label
_atom_site_aniso_U_11
_atom_site_aniso_U_22
_atom_site_aniso_U_33
_atom_site_aniso_U_12
_atom_site_aniso_U_13
_atom_site_aniso_U_23
F1A .067(3) .213(6) .103(4) -.021(3) -.020(3) .012(4)
C2A .044(4) .142(7) .067(5) .000(5) -.008(4) -.004(5)
C3A .061(5) .087(5) .097(6) .001(4) .007(4) .015(5)
C4A .051(4) .075(4) .068(5) .009(3) -.007(4) .013(3)
C5A .051(4) .072(4) .042(4) .012(3) .003(3) .004(3)
C6A .071(5) .086(5) .053(4) .004(4) .003(4) .020(4)
C7A .070(5) .125(7) .074(6) .019(5) -.008(4) .030(5)
C8A .059(4) .069(4) .041(4) .003(3) .009(3) .008(3)
N9A .046(3) .062(3) .035(3) .006(2) .001(2) -.001(2)
C10A .044(3) .057(3) .047(4) .004(3) .004(3) -.002(3)
N11A .048(3) .058(3) .040(3) .001(2) .006(2) -.003(2)
C12A .051(3) .051(3) .053(4) .003(3) .012(3) .000(3)
C13A .047(3) .052(3) .041(4) .004(3) .006(3) -.001(3)
C14A .065(4) .074(4) .053(4) .010(3) .002(3) .001(3)
C15A .071(5) .074(4) .072(6) .023(3) .010(4) .002(4)
C16A .076(5) .076(4) .057(4) .020(4) .014(4) -.008(3)
C17A .065(4) .077(4) .050(4) .010(3) .014(3) .000(3)
N18A .062(3) .069(3) .052(3) .015(3) -.005(3) -.016(3)
C19A .054(4) .061(4) .035(3) .008(3) -.003(3) .000(3)
C20A .057(4) .065(4) .077(5) .007(3) .007(3) .004(3)
C21A .070(4) .061(4) .064(4) .010(3) .004(3) .005(3)
N22A .052(3) .057(3) .053(3) .005(2) .004(2) -.005(2)
C23A .058(4) .063(4) .066(4) .001(3) .003(3) -.002(3)
C24A .067(4) .054(3) .066(4) .004(3) .000(3) .005(3)
C25A .052(3) .075(4) .062(4) .010(3) -.004(3) -.015(3)
C26A .060(3) .063(4) .065(3) .000(3) .009(3) -.008(3)
C27A .051(3) .066(4) .057(4) .009(3) .005(3) -.010(3)
C28A .081(5) .067(4) .066(4) .008(4) .007(4) -.002(3)
C29A .063(4) .080(4) .083(5) -.001(3) .019(4) .003(4)
C30A .054(4) .075(4) .087(6) .009(3) .006(4) -.013(4)
C31A .074(5) .081(5) .073(5) .013(4) .008(4) -.005(4)
C32A .063(4) .070(4) .063(4) .004(3) .011(3) -.004(3)
O33A .057(3) .106(4) .150(5) .012(3) -.007(3) .006(3)
C34A .086(5) .087(5) .183(9) .014(4) -.049(6) .008(6)
F1B .071(3) .209(6) .108(4) -.026(3) -.027(3) .022(4)
C2B .054(5) .125(7) .071(6) -.004(5) -.009(4) .013(5)
C3B .066(5) .102(6) .091(6) -.017(4) -.009(4) .013(5)
C4B .065(4) .070(4) .080(5) .000(3) .002(4) .017(4)
C5B .051(3) .061(4) .038(4) .008(3) .006(3) -.001(3)
C6B .076(5) .080(5) .064(5) .011(4) .000(4) .019(4)
C7B .066(5) .131(7) .060(5) .015(5) -.010(4) .032(5)
C8B .057(4) .070(4) .044(4) .000(3) .005(3) .006(3)
N9B .050(3) .064(3) .041(3) .007(2) .007(2) .002(2)
C10B .040(3) .058(3) .043(4) -.002(3) .004(3) -.001(3)
N11B .052(3) .056(3) .043(3) .008(2) .002(2) -.002(2)
C12B .038(3) .057(3) .043(3) -.002(3) .000(3) .001(3)
C13B .044(3) .058(3) .055(4) .003(3) .007(3) .009(3)
C14B .061(4) .073(4) .061(4) .018(3) .011(3) .004(3)
C15B .061(4) .075(5) .075(5) .022(3) .012(4) .005(4)
C16B .073(4) .065(4) .081(6) .010(4) .023(4) -.015(4)
C17B .061(4) .066(4) .048(4) .000(3) .002(3) -.015(3)
N18B .064(3) .083(4) .037(3) .023(3) -.007(2) -.014(3)
C19B .058(4) .073(4) .046(4) .018(3) .005(3) -.010(3)
C20B .066(4) .065(4) .076(4) .002(3) .018(3) .008(3)
C21B .077(4) .064(4) .075(4) .019(3) .013(4) .005(3)
N22B .057(3) .066(3) .056(3) .015(2) .003(2) -.004(2)
C23B .057(4) .086(5) .073(5) -.002(3) .000(3) .005(4)
C24B .069(4) .055(4) .072(4) -.001(3) .000(3) .000(3)
C25B .072(4) .083(4) .058(4) .015(3) .003(3) -.004(3)
C26B .063(4) .097(5) .065(4) .006(3) .003(3) -.003(3)
C27B .065(4) .066(4) .046(3) .005(3) .000(3) -.005(3)
C28B .069(4) .066(4) .056(4) .006(3) .001(3) .009(3)
C29B .061(4) .100(5) .071(5) .005(4) .002(3) .006(4)
C30B .057(4) .085(5) .072(5) .020(3) -.009(4) .002(4)
C31B .092(5) .073(4) .051(4) .001(4) -.003(4) .012(3)
C32B .061(4) .093(5) .064(4) -.003(3) .014(3) .000(4)
O33B .089(4) .137(5) .113(4) .042(4) .001(3) .029(4)
C34B .058(5) .110(6) .260(10) .003(4) .012(6) .066(7)

loop_
_atom_site_label
_atom_site_fract_x
_atom_site_fract_y
_atom_site_fract_z
_atom_site_U_iso_or_equiv
_atom_site_thermal_displace_type
_atom_site_calc_flag
_atom_site_calc_attached_atom
_atom_site_refinement_flags
_atom_site_type_symbol
F1A .83585(9) -1.0221(6) .9442(6) .131(3) aniso . . . F
C2A .8120(1) -1.060(1) .8660(8) .086(3) aniso . . . C
C3A .7994(1) -.9826(8) .7612(9) .082(3) aniso . . . C
C4A .7750(1) -1.0203(6) .6861(7) .067(3) aniso . . . C
C5A .7629(1) -1.1329(6) .7138(6) .055(2) aniso . . . C
C6A .7765(1) -1.2085(7) .8195(7) .071(3) aniso . . . C
C7A .8012(2) -1.1720(9) .8954(9) .092(3) aniso . . . C
C8A .7355(1) -1.1680(6) .6371(6) .056(2) aniso . . . C
N9A .73210(8) -1.1512(4) .4806(5) .048(2) aniso . . . N
C10A .7128(1) -1.0822(5) .3958(6) .050(2) aniso . . . C
N11A .71125(9) -1.1093(4) .2570(5) .049(2) aniso . . . N
C12A .7306(1) -1.2038(5) .2516(6) .051(2) aniso . . . C
C13A .7439(1) -1.2302(5) .3902(6) .047(2) aniso . . . C
C14A .7643(1) -1.3185(6) .4166(7) .064(2) aniso . . . C
C15A .7711(1) -1.3828(6) .2994(8) .072(3) aniso . . . C
C16A .7582(1) -1.3595(6) .1616(8) .069(3) aniso . . . C
C17A .7378(1) -1.2698(6) .1348(7) .064(3) aniso . . . C
N18A .69760(9) -.9920(5) .4486(5) .062(2) aniso . . . N
C19A .6714(1) -.9531(5) .3719(6) .051(2) aniso . . . C
C20A .6677(1) -.8135(6) .3713(8) .067(2) aniso . . . C
C21A .6395(1) -.7760(6) .2940(7) .065(2) aniso . . . C
N22A .61719(9) -.8385(4) .3559(5) .054(2) aniso . . . N
C23A .6208(1) -.9719(6) .3536(7) .063(2) aniso . . . C
C24A .6478(1) -1.0137(6) .4324(7) .063(2) aniso . . . C
C25A .5902(1) -.8060(6) .2812(7) .064(2) aniso . . . C
C26A .5820(1) -.6693(5) .2970(6) .063(2) aniso . . . C
C27A .5520(1) -.6483(6) .2426(6) .058(2) aniso . . . C
C28A .5314(2) -.7049(6) .3088(8) .072(3) aniso . . . C
C29A .5041(1) -.6887(6) .2577(8) .075(3) aniso . . . C
C30A .4966(1) -.6128(7) .1370(9) .072(3) aniso . . . C
C31A .5166(1) -.5573(7) .0733(9) .076(3) aniso . . . C
C32A .5437(1) -.5735(6) .1255(7) .065(2) aniso . . . C
O33A .46861(9) -.6082(5) .0928(7) .106(3) aniso . . . O
C34A .4597(2) -.5289(8) -.026(1) .125(4) aniso . . . C
F1B .31487(9) .0177(6) -.4064(6) .133(3) aniso . . . F
C2B .3392(1) .0573(9) -.3291(9) .085(4) aniso . . . C
C3B .3518(1) -.0187(8) -.2256(9) .089(3) aniso . . . C
C4B .3764(1) .0196(6) -.1495(8) .072(3) aniso . . . C
C5B .3879(1) .1329(5) -.1783(6) .050(2) aniso . . . C
C6B .3739(1) .2087(7) -.2813(8) .074(3) aniso . . . C
C7B .3490(2) .1718(9) -.3583(8) .087(3) aniso . . . C
C8B .4159(1) .1713(6) -.1036(6) .057(2) aniso . . . C
N9B .41952(9) .1559(4) .0513(5) .052(2) aniso . . . N
C10B .4387(1) .0868(5) .1385(6) .047(2) aniso . . . C
N11B .44007(9) .1114(4) .2774(5) .051(2) aniso . . . N
C12B .4207(1) .2070(5) .2831(6) .047(2) aniso . . . C
C13B .4078(1) .2353(5) .1445(7) .052(2) aniso . . . C
C14B .3877(1) .3251(6) .1175(7) .065(3) aniso . . . C
C15B .3804(1) .3883(6) .2355(9) .070(3) aniso . . . C
C16B .3930(2) .3596(6) .3735(9) .072(3) aniso . . . C
C17B .4132(1) .2697(6) .3996(7) .059(2) aniso . . . C
N18B .4537(1) -.0015(5) .0826(5) .063(2) aniso . . . N
C19B .4790(1) -.0500(5) .1622(7) .059(2) aniso . . . C
C20B .4798(1) -.1902(6) .1675(8) .068(2) aniso . . . C
C21B .5062(1) -.2365(6) .2526(8) .072(2) aniso . . . C
N22B .5294(1) -.1946(5) .1917(5) .060(2) aniso . . . N
C23B .5302(1) -.0576(6) .1860(8) .073(3) aniso . . . C
C24B .5038(1) -.0069(6) .0999(8) .066(2) aniso . . . C
C25B .5545(1) -.2439(7) .2756(7) .071(3) aniso . . . C
C26B .5780(1) -.2439(7) .1972(7) .076(2) aniso . . . C
C27B .6043(1) -.3016(6) .2715(6) .060(2) aniso . . . C
C28B .6265(1) -.2985(6) .2026(7) .064(2) aniso . . . C
C29B .6514(1) -.3507(7) .2599(8) .078(3) aniso . . . C
C30B .6536(1) -.4081(7) .3915(8) .073(3) aniso . . . C
C31B .6316(2) -.4157(6) .4656(8) .073(3) aniso . . . C
C32B .6073(1) -.3606(6) .4032(7) .072(3) aniso . . . C
O33B .6765(1) -.4710(6) .4589(6) .114(3) aniso . . . O
C34B .6986(2) -.4859(9) .384(1) .145(5) aniso . . . C
H3A .8071(1) -.9063(8) .7415(9) .103 iso calc C3A R H
H4A .7663(1) -.9687(6) .6138(7) .083 iso calc C4A R H
H6A .7689(1) -1.2851(7) .8400(7) .088 iso calc C6A R H
H7A .8104(2) -1.2239(9) .9661(9) .115 iso calc C7A R H
H8A1 .7321(1) -1.2552(6) .6577(6) .070 iso calc C8A R H
H8A2 .7217(1) -1.1182(6) .6754(6) .070 iso calc C8A R H
H14A .7730(1) -1.3343(6) .5095(7) .080 iso calc C14A R H
H15A .7848(1) -1.4432(6) .3136(8) .091 iso calc C15A R H
H16A .7632(1) -1.4051(6) .0850(8) .087 iso calc C16A R H
H17A .7292(1) -1.2543(6) .0416(7) .079 iso calc C17A R H
H18A .70367(9) -.9571(5) .5296(5) .078 iso calc N18A R H
H19A .6706(1) -.9804(5) .2715(6) .064 iso calc C19A R H
H20A .6817(1) -.7746(6) .3236(8) .083 iso calc C20A R H
H20B .6698(1) -.7831(6) .4699(8) .083 iso calc C20A R H
H21A .6374(1) -.6860(6) .3007(7) .082 iso calc C21A R H
H21B .6382(1) -.7977(6) .1928(7) .082 iso calc C21A R H
H23A .6193(1) -.9997(6) .2542(7) .079 iso calc C23A R H
H23B .6062(1) -1.0115(6) .3967(7) .079 iso calc C23A R H
H24A .6493(1) -1.1040(6) .4250(7) .079 iso calc C24A R H
H24B .6489(1) -.9924(6) .5336(7) .079 iso calc C24A R H
H25A .5767(1) -.8591(6) .3172(7) .080 iso calc C25A R H
H25B .5897(1) -.8244(6) .1795(7) .080 iso calc C25A R H
H26A .5857(1) -.6454(5) .3977(6) .078 iso calc C26A R H
H26B .5929(1) -.6164(5) .2434(6) .078 iso calc C26A R H
H28A .5363(2) -.7548(6) .3896(8) .090 iso calc C28A R H
H29A .4907(1) -.7277(6) .3029(8) .093 iso calc C29A R H
H31A .5117(1) -.5072(7) -.0075(9) .095 iso calc C31A R H
H32A .5569(1) -.5328(6) .0804(7) .082 iso calc C32A R H
H34A .4401(2) -.529(4) -.044(4) .157 iso calc C34A R H
H34B .467(1) -.559(3) -.109(2) .157 iso calc C34A R H
H34C .466(1) -.445(1) -.004(3) .157 iso calc C34A R H
H3B .3441(1) -.0951(8) -.2058(9) .111 iso calc C3B R H
H4B .3854(1) -.0318(6) -.0777(8) .090 iso calc C4B R H
H6B .3813(1) .2862(7) -.3002(8) .093 iso calc C6B R H
H7B .3393(2) .2238(9) -.4272(8) .109 iso calc C7B R H
H8B1 .4296(1) .1220(6) -.1424(6) .071 iso calc C8B R H
H8B2 .4189(1) .2585(6) -.1255(6) .071 iso calc C8B R H
H14B .3794(1) .3426(6) .0242(7) .081 iso calc C14B R H
H15B .3670(1) .4502(6) .2221(9) .088 iso calc C15B R H
H16B .3876(2) .4024(6) .4512(9) .090 iso calc C16B R H
H17B .4215(1) .2521(6) .4930(7) .074 iso calc C17B R H
H18B .4481(1) -.0299(5) -.0024(5) .078 iso calc N18B R H
H19B .4805(1) -.0189(5) .2614(7) .074 iso calc C19B R H
H20C .4780(1) -.2231(6) .0701(8) .085 iso calc C20B R H
H20D .4644(1) -.2207(6) .2117(8) .085 iso calc C20B R H
H21C .5075(1) -.2066(6) .3511(8) .090 iso calc C21B R H
H21D .5061(1) -.3273(6) .2548(8) .090 iso calc C21B R H
H23C .5458(1) -.0309(6) .1412(8) .091 iso calc C23B R H
H23D .5323(1) -.0241(6) .2831(8) .091 iso calc C23B R H
H24C .5044(1) .0840(6) .1001(8) .083 iso calc C24B R H
H24D .5025(1) -.0350(6) .0007(8) .083 iso calc C24B R H
H25C .5589(1) -.1940(7) .3623(7) .089 iso calc C25B R H
H25D .5512(1) -.3290(7) .3049(7) .089 iso calc C25B R H
H26C .5818(1) -.1577(7) .1738(7) .095 iso calc C26B R H
H26D .5728(1) -.2878(7) .1069(7) .095 iso calc C26B R H
H28B .6251(1) -.2597(6) .1129(7) .080 iso calc C28B R H
H29B .6664(1) -.3468(7) .2098(8) .098 iso calc C29B R H
H31B .6330(2) -.4561(6) .5542(8) .091 iso calc C31B R H
H32B .5924(1) -.3637(6) .4530(7) .090 iso calc C32B R H
H34D .6932(4) -.536(5) .300(4) .181 iso calc C34B R H
H34E .7133(5) -.527(6) .445(3) .181 iso calc C34B R H
H34F .7046(9) -.4053(9) .356(7) .181 iso calc C34B R H

loop_
_atom_type_symbol
_atom_type_scat_source
_atom_type_scat_dispersion_real
_atom_type_scat_dispersion_imag
C 'IT.4  Tab.2.2B 2.3.1' .0181 .0091
H 'IT.4  Tab.2.2B_2.3.1' .0000 .0000
F 'IT.4  Tab.2.2B 2.3.1' .0727 .0534
N 'IT.4  Tab.2.2B 2.3.1' .0311 .0180
O 'IT.4  Tab.2.2B 2.3.1' .0492 .0322

loop_
_geom_angle_atom_site_label_1
_geom_angle_atom_site_label_2
_geom_angle_atom_site_label_3
_geom_angle
_geom_angle_publ_flag
F1A C2A C7A 119.3(7) yes
F1A C2A C3A 118.8(7) yes
C3A C2A C7A 121.9(7) yes
C2A C3A H3A 120.9 no
C2A C3A C4A 118.1(7) yes
C4A C3A H3A 120.9 no
C3A C4A H4A 118.9 no
C3A C4A C5A 122.2(6) yes
C5A C4A H4A 118.9 no
C4A C5A C8A 121.2(6) yes
C4A C5A C6A 117.7(6) yes
C6A C5A C8A 121.1(6) yes
C5A C6A H6A 119.7 no
C5A C6A C7A 120.7(7) yes
C7A C6A H6A 119.7 no
C2A C7A C6A 119.4(8) yes
C6A C7A H7A 120.3 no
C2A C7A H7A 120.3 no
C5A C8A H8A2 108.6 no
C5A C8A H8A1 108.6 no
C5A C8A N9A 114.8(5) yes
H8A1 C8A H8A2 107.6 no
N9A C8A H8A2 108.6 no
N9A C8A H8A1 108.6 no
C8A N9A C13A 122.8(4) yes
C8A N9A C10A 128.3(5) yes
C10A N9A C13A 107.0(4) yes
N9A C10A N18A 123.1(5) yes
N9A C10A N11A 113.1(5) yes
N11A C10A N18A 123.7(5) yes
C10A N11A C12A 104.4(4) yes
N11A C12A C17A 130.5(5) yes
N11A C12A C13A 110.3(5) yes
C13A C12A C17A 119.3(5) yes
N9A C13A C12A 105.2(5) yes
C12A C13A C14A 122.7(5) yes
N9A C13A C14A 132.1(5) yes
C13A C14A H14A 121.5 no
C13A C14A C15A 117.1(6) yes
C15A C14A H14A 121.5 no
C14A C15A H15A 119.2 no
C14A C15A C16A 121.6(6) yes
C16A C15A H15A 119.2 no
C15A C16A H16A 119.3 no
C15A C16A C17A 121.4(6) yes
C17A C16A H16A 119.3 no
C12A C17A C16A 118.0(6) yes
C16A C17A H17A 121.0 no
C12A C17A H17A 121.0 no
C10A N18A H18A 119.2 no
C10A N18A C19A 121.6(5) yes
C19A N18A H18A 119.2 no
N18A C19A H19A 107.7 no
N18A C19A C24A 111.8(5) yes
N18A C19A C20A 112.7(5) yes
C24A C19A H19A 107.7 no
C20A C19A H19A 107.7 no
C20A C19A C24A 109.1(5) yes
C19A C20A H20B 109.4 no
C19A C20A H20A 109.4 no
C19A C20A C21A 111.3(5) yes
H20A C20A H20B 108.0 no
C21A C20A H20B 109.4 no
C21A C20A H20A 109.4 no
C20A C21A H21B 109.2 no
C20A C21A H21A 109.2 no
C20A C21A N22A 112.1(5) yes
H21A C21A H21B 107.9 no
N22A C21A H21B 109.2 no
N22A C21A H21A 109.2 no
C21A N22A C25A 112.7(5) yes
C21A N22A C23A 110.0(5) yes
C23A N22A C25A 109.7(5) yes
N22A C23A H23B 109.0 no
N22A C23A H23A 109.0 no
N22A C23A C24A 113.1(5) yes
H23A C23A H23B 107.8 no
C24A C23A H23B 109.0 no
C24A C23A H23A 109.0 no
C19A C24A C23A 111.5(5) yes
C23A C24A H24B 109.3 no
C23A C24A H24A 109.3 no
C19A C24A H24B 109.3 no
C19A C24A H24A 109.3 no
H24A C24A H24B 108.0 no
N22A C25A H25B 108.6 no
N22A C25A H25A 108.6 no
N22A C25A C26A 114.8(5) yes
H25A C25A H25B 107.5 no
C26A C25A H25B 108.6 no
C26A C25A H25A 108.6 no
C25A C26A H26B 109.3 no
C25A C26A H26A 109.3 no
C25A C26A C27A 111.8(5) yes
H26A C26A H26B 107.9 no
C27A C26A H26B 109.3 no
C27A C26A H26A 109.3 no
C26A C27A C32A 121.4(5) yes
C26A C27A C28A 121.6(5) yes
C28A C27A C32A 117.0(6) yes
C27A C28A H28A 119.0 no
C27A C28A C29A 121.9(6) yes
C29A C28A H28A 119.0 no
C28A C29A H29A 120.4 no
C28A C29A C30A 119.2(6) yes
C30A C29A H29A 120.4 no
C29A C30A O33A 113.6(6) yes
C29A C30A C31A 118.9(7) yes
C31A C30A O33A 127.5(7) yes
C30A C31A H31A 119.2 no
C30A C31A C32A 121.5(7) yes
C32A C31A H31A 119.2 no
C27A C32A C31A 121.5(6) yes
C31A C32A H32A 119.3 no
C27A C32A H32A 119.3 no
C30A O33A C34A 116.1(6) yes
O33A C34A H34C 109.5 no
O33A C34A H34B 109.5 no
O33A C34A H34A 109.5 no
H34B C34A H34C 109.5 no
H34A C34A H34C 109.5 no
H34A C34A H34B 109.5 no
F1B C2B C7B 118.6(7) yes
F1B C2B C3B 118.2(7) yes
C3B C2B C7B 123.2(7) yes
C2B C3B H3B 120.8 no
C2B C3B C4B 118.4(8) yes
C4B C3B H3B 120.8 no
C3B C4B H4B 119.6 no
C3B C4B C5B 120.9(7) yes
C5B C4B H4B 119.6 no
C4B C5B C8B 121.3(5) yes
C4B C5B C6B 118.6(6) yes
C6B C5B C8B 120.0(5) yes
C5B C6B H6B 119.4 no
C5B C6B C7B 121.1(7) yes
C7B C6B H6B 119.5 no
C2B C7B C6B 117.6(8) yes
C6B C7B H7B 121.2 no
C2B C7B H7B 121.2 no
C5B C8B H8B2 108.7 no
C5B C8B H8B1 108.7 no
C5B C8B N9B 114.2(5) yes
H8B1 C8B H8B2 107.6 no
N9B C8B H8B2 108.7 no
N9B C8B H8B1 108.7 no
C8B N9B C13B 123.6(5) yes
C8B N9B C10B 129.4(5) yes
C10B N9B C13B 105.4(4) yes
N9B C10B N18B 120.9(5) yes
N9B C10B N11B 114.4(5) yes
N11B C10B N18B 124.6(5) yes
C10B N11B C12B 104.1(4) yes
N11B C12B C17B 130.3(5) yes
N11B C12B C13B 110.2(5) yes
C13B C12B C17B 119.5(5) yes
N9B C13B C12B 105.9(5) yes
C12B C13B C14B 122.9(6) yes
N9B C13B C14B 131.2(6) yes
C13B C14B H14B 121.5 no
C13B C14B C15B 117.1(6) yes
C15B C14B H14B 121.5 no
C14B C15B H15B 119.9 no
C14B C15B C16B 120.3(6) yes
C16B C15B H15B 119.9 no
C15B C16B H16B 118.8 no
C15B C16B C17B 122.4(7) yes
C17B C16B H16B 118.8 no
C12B C17B C16B 117.9(6) yes
C16B C17B H17B 121.1 no
C12B C17B H17B 121.0 no
C10B N18B H18B 119.1 no
C10B N18B C19B 121.8(5) yes
C19B N18B H18B 119.1 no
N18B C19B H19B 108.0 no
N18B C19B C24B 112.3(5) yes
N18B C19B C20B 112.9(5) yes
C24B C19B H19B 108.0 no
C20B C19B H19B 108.0 no
C20B C19B C24B 107.5(5) yes
C19B C20B H20D 109.4 no
C19B C20B H20C 109.4 no
C19B C20B C21B 111.1(5) yes
H20C C20B H20D 108.0 no
C21B C20B H20D 109.4 no
C21B C20B H20C 109.4 no
C20B C21B H21D 109.3 no
C20B C21B H21C 109.3 no
C20B C21B N22B 111.7(6) yes
H21C C21B H21D 107.9 no
N22B C21B H21D 109.3 no
N22B C21B H21C 109.3 no
C21B N22B C25B 109.8(5) yes
C21B N22B C23B 110.7(5) yes
C23B N22B C25B 110.8(5) yes
N22B C23B H23D 109.6 no
N22B C23B H23C 109.6 no
N22B C23B C24B 110.5(5) yes
H23C C23B H23D 108.1 no
C24B C23B H23D 109.5 no
C24B C23B H23C 109.6 no
C19B C24B C23B 111.4(5) yes
C23B C24B H24D 109.3 no
C23B C24B H24C 109.3 no
C19B C24B H24D 109.3 no
C19B C24B H24C 109.3 no
H24C C24B H24D 108.0 no
N22B C25B H25D 108.9 no
N22B C25B H25C 108.8 no
N22B C25B C26B 113.6(5) yes
H25C C25B H25D 107.7 no
C26B C25B H25D 108.8 no
C26B C25B H25C 108.8 no
C25B C26B H26D 108.0 no
C25B C26B H26C 108.0 no
C25B C26B C27B 117.3(5) yes
H26C C26B H26D 107.2 no
C27B C26B H26D 107.9 no
C27B C26B H26C 108.0 no
C26B C27B C32B 125.1(6) yes
C26B C27B C28B 118.1(6) yes
C28B C27B C32B 116.7(6) yes
C27B C28B H28B 118.7 no
C27B C28B C29B 122.7(6) yes
C29B C28B H28B 118.7 no
C28B C29B H29B 120.6 no
C28B C29B C30B 118.8(7) yes
C30B C29B H29B 120.6 no
C29B C30B O33B 125.5(7) yes
C29B C30B C31B 121.2(7) yes
C31B C30B O33B 113.2(6) yes
C30B C31B H31B 121.3 no
C30B C31B C32B 117.4(7) yes
C32B C31B H31B 121.3 no
C27B C32B C31B 123.3(6) yes
C31B C32B H32B 118.4 no
C27B C32B H32B 118.3 no
C30B O33B C34B 118.3(7) yes
O33B C34B H34F 109.5 no
O33B C34B H34E 109.5 no
O33B C34B H34D 109.5 no
H34E C34B H34F 109.5 no
H34D C34B H34F 109.5 no
H34D C34B H34E 109.5 no

loop_
_geom_bond_atom_site_label_1
_geom_bond_atom_site_label_2
_geom_bond_distance
_geom_bond_publ_flag
F1A C2A 1.356(8) yes
C2A C3A 1.360(10) yes
C2A C7A 1.350(10) yes
C3A C4A 1.363(9) yes
C3A H3A .930 no
C4A C5A 1.384(9) yes
C4A H4A .930 no
C5A C6A 1.377(9) yes
C5A C8A 1.485(8) yes
C6A C7A 1.380(10) yes
C6A H6A .930 no
C7A H7A .930 no
C8A N9A 1.464(7) yes
C8A H8A1 .970 no
C8A H8A2 .970 no
N9A C10A 1.365(7) yes
N9A C13A 1.382(7) yes
C10A N11A 1.324(7) yes
C10A N18A 1.358(8) yes
N11A C12A 1.393(7) yes
C12A C13A 1.399(8) yes
C12A C17A 1.391(9) yes
C13A C14A 1.374(8) yes
C14A C15A 1.380(10) yes
C14A H14A .930 no
C15A C16A 1.380(10) yes
C15A H15A .930 no
C16A C17A 1.385(9) yes
C16A H16A .930 no
C17A H17A .930 no
N18A C19A 1.447(7) yes
N18A H18A .860 no
C19A C20A 1.501(8) yes
C19A C24A 1.510(9) yes
C19A H19A .980 no
C20A C21A 1.527(8) yes
C20A H20A .970 no
C20A H20B .970 no
C21A N22A 1.475(8) yes
C21A H21A .970 no
C21A H21B .970 no
N22A C23A 1.436(7) yes
N22A C25A 1.454(7) yes
C23A C24A 1.497(8) yes
C23A H23A .970 no
C23A H23B .970 no
C24A H24A .970 no
C24A H24B .970 no
C25A C26A 1.528(8) yes
C25A H25A .970 no
C25A H25B .970 no
C26A C27A 1.511(7) yes
C26A H26A .970 no
C26A H26B .970 no
C27A C28A 1.400(10) yes
C27A C32A 1.372(8) yes
C28A C29A 1.375(9) yes
C28A H28A .930 no
C29A C30A 1.400(10) yes
C29A H29A .930 no
C30A C31A 1.360(10) yes
C30A O33A 1.383(8) yes
C31A C32A 1.369(9) yes
C31A H31A .930 no
C32A H32A .930 no
O33A C34A 1.420(10) yes
C34A H34A .960 no
C34A H34B .960 no
C34A H34C .960 no
F1B C2B 1.378(8) yes
C2B C3B 1.350(10) yes
C2B C7B 1.360(10) yes
C3B C4B 1.379(9) yes
C3B H3B .930 no
C4B C5B 1.379(9) yes
C4B H4B .930 no
C5B C6B 1.367(9) yes
C5B C8B 1.513(8) yes
C6B C7B 1.390(10) yes
C6B H6B .930 no
C7B H7B .930 no
C8B N9B 1.446(7) yes
C8B H8B1 .970 no
C8B H8B2 .970 no
N9B C10B 1.373(7) yes
N9B C13B 1.401(8) yes
C10B N11B 1.320(7) yes
C10B N18B 1.349(8) yes
N11B C12B 1.402(7) yes
C12B C13B 1.397(8) yes
C12B C17B 1.377(9) yes
C13B C14B 1.377(8) yes
C14B C15B 1.390(10) yes
C14B H14B .930 no
C15B C16B 1.390(10) yes
C15B H15B .930 no
C16B C17B 1.382(9) yes
C16B H16B .930 no
C17B H17B .930 no
N18B C19B 1.456(7) yes
N18B H18B .860 no
C19B C20B 1.497(8) yes
C19B C24B 1.501(9) yes
C19B H19B .980 no
C20B C21B 1.512(9) yes
C20B H20C .970 no
C20B H20D .970 no
C21B N22B 1.424(9) yes
C21B H21C .970 no
C21B H21D .970 no
N22B C23B 1.464(8) yes
N22B C25B 1.466(8) yes
C23B C24B 1.529(9) yes
C23B H23C .970 no
C23B H23D .970 no
C24B H24C .970 no
C24B H24D .970 no
C25B C26B 1.458(9) yes
C25B H25C .970 no
C25B H25D .970 no
C26B C27B 1.514(8) yes
C26B H26C .970 no
C26B H26D .970 no
C27B C28B 1.350(10) yes
C27B C32B 1.374(9) yes
C28B C29B 1.385(9) yes
C28B H28B .930 no
C29B C30B 1.370(10) yes
C29B H29B .930 no
C30B C31B 1.370(10) yes
C30B O33B 1.388(9) yes
C31B C32B 1.387(9) yes
C31B H31B .930 no
C32B H32B .930 no
O33B C34B 1.390(10) yes
C34B H34D .960 no
C34B H34E .960 no
C34B H34F .960 no

loop_
_geom_torsion_atom_site_label_1
_geom_torsion_atom_site_label_2
_geom_torsion_atom_site_label_3
_geom_torsion_atom_site_label_4
_geom_torsion
_geom_torsion_publ_flag
F1A C2A C7A H7A -2.3 no
F1A C2A C7A C6A 177.7(7) no
F1A C2A C3A C4A -178.3(7) no
F1A C2A C3A H3A 1.7 no
C3A C2A C7A H7A 178.7 no
C3A C2A C7A C6A .0(10) no
C7A C2A C3A H3A -179.3 no
C7A C2A C3A C4A 1.0(10) no
C2A C3A C4A C5A 1.0(10) no
C2A C3A C4A H4A -179.5 no
H3A C3A C4A H4A .5 no
H3A C3A C4A C5A -179.5 no
C3A C4A C5A C6A .0(10) no
C3A C4A C5A C8A 175.9(6) no
H4A C4A C5A C8A -4.1 no
H4A C4A C5A C6A 178.8 no
C4A C5A C8A N9A 47.9(8) yes
C4A C5A C8A H8A1 169.6 no
C4A C5A C8A H8A2 -73.8 no
C4A C5A C6A C7A 1.0(10) no
C4A C5A C6A H6A -179.4 no
C6A C5A C8A N9A -135.1(6) no
C6A C5A C8A H8A1 -13.5 no
C6A C5A C8A H8A2 103.2 no
C8A C5A C6A H6A 3.5 no
C8A C5A C6A C7A -176.5(6) no
C5A C6A C7A C2A 1.0(10) no
C5A C6A C7A H7A -179.4 no
H6A C6A C7A C2A -179.4 no
H6A C6A C7A H7A .6 no
C5A C8A N9A C10A -123.8(6) yes
C5A C8A N9A C13A 73.9(7) yes
H8A1 C8A N9A C13A -47.7 no
H8A1 C8A N9A C10A 114.6 no
H8A2 C8A N9A C13A -164.4 no
H8A2 C8A N9A C10A -2.1 no
C8A N9A C13A C14A -14.8(9) yes
C8A N9A C13A C12A 165.3(5) no
C8A N9A C10A N11A -164.9(5) no
C8A N9A C10A N18A 17.3(9) yes
C10A N9A C13A C14A 179.6(6) no
C10A N9A C13A C12A -.3(6) no
C13A N9A C10A N18A -178.2(5) no
C13A N9A C10A N11A -.4(6) no
N9A C10A N18A C19A -156.9(5) yes
N9A C10A N18A H18A 23.1 no
N9A C10A N11A C12A .9(6) no
N11A C10A N18A C19A 25.5(9) no
N11A C10A N18A H18A -154.5 no
N18A C10A N11A C12A 178.7(5) no
C10A N11A C12A C13A -1.0(6) no
C10A N11A C12A C17A 179.3(6) no
N11A C12A C13A N9A .8(6) no
N11A C12A C17A H17A -.4 no
N11A C12A C17A C16A 179.5(6) no
N11A C12A C13A C14A -179.1(5) no
C17A C12A C13A N9A -179.4(5) no
C13A C12A C17A H17A 179.9 no
C13A C12A C17A C16A -.1(9) no
C17A C12A C13A C14A .6(9) no
C12A C13A C14A C15A -.6(9) no
N9A C13A C14A C15A 179.6(6) no
C12A C13A C14A H14A 179.4 no
N9A C13A C14A H14A -.4 no
C13A C14A C15A C16A .0(10) no
C13A C14A C15A H15A -180.0 no
H14A C14A C15A H15A .0 no
H14A C14A C15A C16A -180.0 no
C14A C15A C16A C17A .0(10) no
C14A C15A C16A H16A -179.5 no
H15A C15A C16A H16A .4 no
H15A C15A C16A C17A -179.6 no
C15A C16A C17A C12A .0(10) no
C15A C16A C17A H17A 179.6 no
H16A C16A C17A C12A 179.6 no
H16A C16A C17A H17A -.4 no
C10A N18A C19A C20A -136.9(6) yes
C10A N18A C19A C24A 99.7(6) yes
C10A N18A C19A H19A -18.3 no
H18A N18A C19A H19A 161.7 no
H18A N18A C19A C24A -80.3 no
H18A N18A C19A C20A 43.1 no
N18A C19A C24A H24A -59.6 no
N18A C19A C24A H24B 58.4 no
N18A C19A C24A C23A 179.4(5) no
N18A C19A C20A C21A -178.1(5) no
N18A C19A C20A H20A 61.0 no
N18A C19A C20A H20B -57.1 no
C20A C19A C24A H24A 175.0 no
C20A C19A C24A H24B -67.0 no
H19A C19A C24A C23A -62.6 no
C20A C19A C24A C23A 54.0(7) no
C24A C19A C20A H20B 67.7 no
C24A C19A C20A H20A -174.2 no
C24A C19A C20A C21A -53.2(7) no
H19A C19A C20A H20B -175.7 no
H19A C19A C20A H20A -57.6 no
H19A C19A C20A C21A 63.3 no
H19A C19A C24A H24B 176.4 no
H19A C19A C24A H24A 58.4 no
C19A C20A C21A N22A 55.4(7) no
C19A C20A C21A H21A 176.5 no
C19A C20A C21A H21B -65.7 no
H20A C20A C21A H21B 55.3 no
H20A C20A C21A H21A -62.5 no
H20A C20A C21A N22A 176.4 no
H20B C20A C21A H21B 173.4 no
H20B C20A C21A H21A 55.6 no
H20B C20A C21A N22A -65.5 no
C20A C21A N22A C23A -56.0(6) no
C20A C21A N22A C25A -178.7(5) no
H21A C21A N22A C25A 60.2 no
H21A C21A N22A C23A -177.1 no
H21B C21A N22A C25A -57.5 no
H21B C21A N22A C23A 65.2 no
C21A N22A C25A C26A -66.7(6) yes
C21A N22A C25A H25A 171.6 no
C21A N22A C25A H25B 55.0 no
C21A N22A C23A C24A 57.3(6) no
C21A N22A C23A H23A -64.1 no
C21A N22A C23A H23B 178.6 no
C23A N22A C25A C26A 170.5(5) yes
C23A N22A C25A H25A 48.8 no
C23A N22A C25A H25B -67.8 no
C25A N22A C23A H23B -56.9 no
C25A N22A C23A H23A 60.4 no
C25A N22A C23A C24A -178.3(5) no
N22A C23A C24A C19A -57.5(7) no
N22A C23A C24A H24A -178.6 no
N22A C23A C24A H24B 63.4 no
H23A C23A C24A C19A 63.8 no
H23B C23A C24A C19A -178.9 no
H23A C23A C24A H24B -175.2 no
H23A C23A C24A H24A -57.2 no
H23B C23A C24A H24B -57.9 no
H23B C23A C24A H24A 60.1 no
N22A C25A C26A C27A -168.6(5) yes
N22A C25A C26A H26A -47.6 no
N22A C25A C26A H26B 70.3 no
H25A C25A C26A H26B -168.0 no
H25A C25A C26A H26A 74.1 no
H25A C25A C26A C27A -47.0 no
H25B C25A C26A H26B -51.4 no
H25B C25A C26A H26A -169.3 no
H25B C25A C26A C27A 69.7 no
C25A C26A C27A C28A 64.3(7) yes
C25A C26A C27A C32A -115.2(6) no
H26A C26A C27A C32A 123.7 no
H26A C26A C27A C28A -56.8 no
H26B C26A C27A C32A 5.8 no
H26B C26A C27A C28A -174.6 no
C26A C27A C32A H32A -2.0 no
C26A C27A C32A C31A 178.0(6) no
C26A C27A C28A C29A -178.3(6) no
C26A C27A C28A H28A 1.7 no
C28A C27A C32A H32A 178.4 no
C28A C27A C32A C31A -1.0(10) no
C32A C27A C28A H28A -178.8 no
C32A C27A C28A C29A 1.0(10) no
C27A C28A C29A C30A .0(10) no
C27A C28A C29A H29A 179.5 no
H28A C28A C29A H29A -.5 no
H28A C28A C29A C30A 179.5 no
C28A C29A C30A C31A .0(10) no
C28A C29A C30A O33A 177.5(6) no
H29A C29A C30A O33A -2.5 no
H29A C29A C30A C31A -179.8 no
C29A C30A O33A C34A 177.7(7) yes
C29A C30A C31A C32A .0(10) no
C29A C30A C31A H31A 179.5 no
C31A C30A O33A C34A -4.0(10) no
O33A C30A C31A H31A 2.6 no
O33A C30A C31A C32A -177.4(7) no
C30A C31A C32A C27A 1.0(10) no
C30A C31A C32A H32A -178.7 no
H31A C31A C32A C27A -178.7 no
H31A C31A C32A H32A 1.3 no
C30A O33A C34A H34A -176.9 no
C30A O33A C34A H34B 63.0 no
C30A O33A C34A H34C -56.9 no
F1B C2B C7B H7B 1.5 no
F1B C2B C7B C6B -178.5(7) no
F1B C2B C3B C4B 178.9(7) no
F1B C2B C3B H3B -1.1 no
C3B C2B C7B H7B -176.8 no
C3B C2B C7B C6B 3.0(10) no
C7B C2B C3B H3B 177.2 no
C7B C2B C3B C4B -2.0(10) no
C2B C3B C4B C5B .0(10) no
C2B C3B C4B H4B -179.9 no
H3B C3B C4B H4B .1 no
H3B C3B C4B C5B -179.9 no
C3B C4B C5B C6B 2.0(10) no
C3B C4B C5B C8B -175.2(6) no
H4B C4B C5B C8B 4.8 no
H4B C4B C5B C6B -178.1 no
C4B C5B C8B N9B -48.9(8) yes
C4B C5B C8B H8B1 72.7 no
C4B C5B C8B H8B2 -170.4 no
C4B C5B C6B C7B .0(10) no
C4B C5B C6B H6B 178.6 no
C6B C5B C8B N9B 134.0(6) no
C6B C5B C8B H8B1 -104.4 no
C6B C5B C8B H8B2 12.5 no
C8B C5B C6B H6B -4.2 no
C8B C5B C6B C7B 175.8(6) no
C5B C6B C7B C2B .0(10) no
C5B C6B C7B H7B 179.0 no
H6B C6B C7B C2B 178.9 no
H6B C6B C7B H7B -1.1 no
C5B C8B N9B C10B 122.3(6) yes
C5B C8B N9B C13B -74.3(7) yes
H8B1 C8B N9B C13B 164.1 no
H8B1 C8B N9B C10B .7 no
H8B2 C8B N9B C13B 47.2 no
H8B2 C8B N9B C10B -116.2 no
C8B N9B C13B C14B 13.0(10) yes
C8B N9B C13B C12B -167.4(5) no
C8B N9B C10B N11B 167.1(5) no
C8B N9B C10B N18B -15.4(9) yes
C10B N9B C13B C14B 179.6(6) no
C10B N9B C13B C12B -.6(6) no
C13B N9B C10B N18B 178.9(5) no
C13B N9B C10B N11B 1.4(6) no
N9B C10B N18B C19B 161.9(5) yes
N9B C10B N18B H18B -18.1 no
N9B C10B N11B C12B -1.6(6) no
N11B C10B N18B C19B -20.9(9) no
N11B C10B N18B H18B 159.1 no
N18B C10B N11B C12B -179.0(5) no
C10B N11B C12B C13B 1.2(6) no
C10B N11B C12B C17B 179.9(6) no
N11B C12B C13B N9B -.3(6) no
N11B C12B C17B H17B 1.1 no
N11B C12B C17B C16B -179.0(6) no
N11B C12B C13B C14B 179.5(5) no
C17B C12B C13B N9B -179.2(5) no
C13B C12B C17B H17B 179.6 no
C13B C12B C17B C16B -.4(9) no
C17B C12B C13B C14B .7(9) no
C12B C13B C14B C15B -.2(9) no
N9B C13B C14B C15B 179.6(6) no
C12B C13B C14B H14B 179.8 no
N9B C13B C14B H14B -.4 no
C13B C14B C15B C16B .0(10) no
C13B C14B C15B H15B 179.5 no
H14B C14B C15B H15B -.5 no
H14B C14B C15B C16B 179.4 no
C14B C15B C16B C17B 1.0(10) no
C14B C15B C16B H16B -179.2 no
H15B C15B C16B H16B .8 no
H15B C15B C16B C17B -179.2 no
C15B C16B C17B C12B .0(10) no
C15B C16B C17B H17B 179.6 no
H16B C16B C17B C12B 179.7 no
H16B C16B C17B H17B -.4 no
C10B N18B C19B C20B 129.0(6) yes
C10B N18B C19B C24B -109.2(6) yes
C10B N18B C19B H19B 9.7 no
H18B N18B C19B H19B -170.3 no
H18B N18B C19B C24B 70.8 no
H18B N18B C19B C20B -51.0 no
N18B C19B C24B H24C 58.4 no
N18B C19B C24B H24D -59.7 no
N18B C19B C24B C23B 179.4(5) no
N18B C19B C20B C21B -179.3(5) no
N18B C19B C20B H20C 59.8 no
N18B C19B C20B H20D -58.3 no
C20B C19B C24B H24C -176.9 no
C20B C19B C24B H24D 65.1 no
H19B C19B C24B C23B 60.4 no
C20B C19B C24B C23B -55.9(7) no
C24B C19B C20B H20D 177.3 no
C24B C19B C20B H20C -64.6 no
C24B C19B C20B C21B 56.3(7) no
H19B C19B C20B H20D 61.0 no
H19B C19B C20B H20C 179.1 no
H19B C19B C20B C21B -60.0 no
H19B C19B C24B H24D -178.6 no
H19B C19B C24B H24C -60.6 no
C19B C20B C21B N22B -59.4(7) no
C19B C20B C21B H21C 61.7 no
C19B C20B C21B H21D 179.6 no
H20C C20B C21B H21D -59.5 no
H20C C20B C21B H21C -177.4 no
H20C C20B C21B N22B 61.6 no
H20D C20B C21B H21D 58.7 no
H20D C20B C21B H21C -59.2 no
H20D C20B C21B N22B 179.7 no
C20B C21B N22B C23B 58.6(7) no
C20B C21B N22B C25B -178.8(5) no
H21C C21B N22B C25B 60.2 no
H21C C21B N22B C23B -62.4 no
H21D C21B N22B C25B -57.7 no
H21D C21B N22B C23B 179.7 no
C21B N22B C25B C26B 160.0(6) yes
C21B N22B C25B H25C -78.6 no
C21B N22B C25B H25D 38.6 no
C21B N22B C23B C24B -57.2(7) no
C21B N22B C23B H23C -178.0 no
C21B N22B C23B H23D 63.5 no
C23B N22B C25B C26B -77.4(7) yes
C23B N22B C25B H25C 44.0 no
C23B N22B C25B H25D 161.1 no
C25B N22B C23B H23D -58.5 no
C25B N22B C23B H23C 59.9 no
C25B N22B C23B C24B -179.3(5) no
N22B C23B C24B C19B 57.1(7) no
N22B C23B C24B H24C 178.1 no
N22B C23B C24B H24D -63.9 no
H23C C23B C24B C19B 177.9 no
H23D C23B C24B C19B -63.7 no
H23C C23B C24B H24D 56.9 no
H23C C23B C24B H24C -61.1 no
H23D C23B C24B H24D 175.3 no
H23D C23B C24B H24C 57.3 no
N22B C25B C26B C27B -175.8(5) yes
N22B C25B C26B H26C 62.0 no
N22B C25B C26B H26D -53.6 no
H25C C25B C26B H26D -175.1 no
H25C C25B C26B H26C -59.4 no
H25C C25B C26B C27B 62.8 no
H25D C25B C26B H26D 67.8 no
H25D C25B C26B H26C -176.5 no
H25D C25B C26B C27B -54.3 no
C25B C26B C27B C28B -177.8(6) yes
C25B C26B C27B C32B 4.0(10) no
H26C C26B C27B C32B 126.3 no
H26C C26B C27B C28B -55.6 no
H26D C26B C27B C32B -118.1 no
H26D C26B C27B C28B 60.0 no
C26B C27B C32B H32B -2.0 no
C26B C27B C32B C31B 178.0(6) no
C26B C27B C28B C29B -178.8(6) no
C26B C27B C28B H28B 1.3 no
C28B C27B C32B H32B 179.8 no
C28B C27B C32B C31B .0(10) no
C32B C27B C28B H28B 179.6 no
C32B C27B C28B C29B .0(10) no
C27B C28B C29B C30B .0(10) no
C27B C28B C29B H29B -179.8 no
H28B C28B C29B H29B .2 no
H28B C28B C29B C30B -179.8 no
C28B C29B C30B C31B 1.0(10) no
C28B C29B C30B O33B 175.9(7) no
H29B C29B C30B O33B -4.1 no
H29B C29B C30B C31B -179.3 no
C29B C30B O33B C34B -4.0(10) yes
C29B C30B C31B C32B .0(10) no
C29B C30B C31B H31B 178.7 no
C31B C30B O33B C34B 170.5(7) no
O33B C30B C31B H31B 2.9 no
O33B C30B C31B C32B -177.1(6) no
C30B C31B C32B C27B 1.0(10) no
C30B C31B C32B H32B -178.9 no
H31B C31B C32B C27B -178.9 no
H31B C31B C32B H32B 1.1 no
C30B O33B C34B H34D -63.2 no
C30B O33B C34B H34E 176.9 no
C30B O33B C34B H34F 56.8 no
